data_2233104
loop_
_publ_author_name
'Tebbaa, Mohamed'
'Benharref, Ahmed'
'Oudahmane, Abdelghani'
'Mellouki, Fouad'
'Berraho, Moha'

_publ_section_title
;
 Methyl
 2-(8a-hydroxy-4a-methyl-8-methylenedecahydronaphthalen-2-yl)acrylate
;
_journal_coeditor_code BT5751
_journal_issue 1
_journal_name_full 'Acta Crystallographica Section E'
_journal_page_first o165
_journal_paper_doi 10.1107/S1600536811053712
_journal_volume 68
_journal_year 2012
_chemical_formula_iupac 'C16 H24 O3'
_chemical_formula_moiety 'C16 H24 O3'
_chemical_formula_sum 'C16 H24 O3'
_chemical_formula_weight 264.35
_chemical_name_systematic
;
Methyl 2-(8a-hydroxy-4a-methyl-8-methylenedecahydronaphthalen-2-yl)acrylate
;
_space_group_IT_number 19
_symmetry_cell_setting orthorhombic
_symmetry_space_group_name_Hall 'P 2ac 2ab'
_symmetry_space_group_name_H-M 'P 21 21 21'
_atom_sites_solution_hydrogens geom
_atom_sites_solution_primary direct
_atom_sites_solution_secondary difmap
_audit_creation_method SHELXL-97
_cell_angle_alpha 90.00
_cell_angle_beta 90.00
_cell_angle_gamma 90.00
_cell_formula_units_Z 4
_cell_length_a 6.0666(5)
_cell_length_b 10.0900(9)
_cell_length_c 23.747(2)
_cell_measurement_reflns_used 6881
_cell_measurement_temperature 296(2)
_cell_measurement_theta_max 26.4
_cell_measurement_theta_min 3.5
_cell_volume 1453.6(2)
_computing_cell_refinement 'SAINT (Bruker, 2005)'
_computing_data_collection 'APEX2 (Bruker, 2005)'
_computing_data_reduction 'SAINT (Bruker, 2005)'
_computing_molecular_graphics 'ORTEP-3 for Windows (Farrugia, 1997) and PLATON (Spek, 2009)'
_computing_publication_material 'WinGX (Farrugia, 1999)'
_computing_structure_refinement 'SHELXL97 (Sheldrick, 2008)'
_computing_structure_solution 'SHELXS97 (Sheldrick, 2008)'
_diffrn_ambient_temperature 296(2)
_diffrn_measured_fraction_theta_full 0.996
_diffrn_measured_fraction_theta_max 0.996
_diffrn_measurement_device_type 'Bruker APEXII CCD'
_diffrn_measurement_method '\f and \w scans'
_diffrn_radiation_monochromator graphite
_diffrn_radiation_source 'fine-focus sealed tube'
_diffrn_radiation_type MoK\a
_diffrn_radiation_wavelength 0.71073
_diffrn_reflns_av_R_equivalents 0.0497
_diffrn_reflns_av_sigmaI/netI 0.0484
_diffrn_reflns_limit_h_max 7
_diffrn_reflns_limit_h_min -7
_diffrn_reflns_limit_k_max 12
_diffrn_reflns_limit_k_min -11
_diffrn_reflns_limit_l_max 29
_diffrn_reflns_limit_l_min -29
_diffrn_reflns_number 6831
_diffrn_reflns_theta_full 26.37
_diffrn_reflns_theta_max 26.37
_diffrn_reflns_theta_min 3.47
_diffrn_standards_number 6826
_exptl_absorpt_coefficient_mu 0.082
_exptl_absorpt_correction_type none
_exptl_crystal_colour colourless
_exptl_crystal_density_diffrn 1.208
_exptl_crystal_density_method 'not measured'
_exptl_crystal_description prism
_exptl_crystal_F_000 576
_exptl_crystal_size_max 0.65
_exptl_crystal_size_mid 0.45
_exptl_crystal_size_min 0.26
_refine_diff_density_max 0.180
_refine_diff_density_min -0.186
_refine_ls_extinction_coef 0.009(2)
_refine_ls_extinction_expression Fc^*^=kFc[1+0.001xFc^2^\l^3^/sin(2\q)]^-1/4^
_refine_ls_extinction_method 'SHELXL97 (Sheldrick, 2008)'
_refine_ls_goodness_of_fit_ref 1.039
_refine_ls_hydrogen_treatment constr
_refine_ls_matrix_type full
_refine_ls_number_parameters 176
_refine_ls_number_reflns 1745
_refine_ls_number_restraints 0
_refine_ls_restrained_S_all 1.039
_refine_ls_R_factor_all 0.0798
_refine_ls_R_factor_gt 0.0461
_refine_ls_shift/su_max 0.001
_refine_ls_shift/su_mean 0.000
_refine_ls_structure_factor_coef Fsqd
_refine_ls_weighting_details 'calc w=1/[\s^2^(Fo^2^)+(0.0560P)^2^+0.0754P] where P=(Fo^2^+2Fc^2^)/3'
_refine_ls_weighting_scheme calc
_refine_ls_wR_factor_gt 0.0982
_refine_ls_wR_factor_ref 0.1143
_reflns_number_gt 1202
_reflns_number_total 1745
_reflns_threshold_expression I>2\s(I)
_cod_data_source_file bt5751.cif
_cod_data_source_block I
_cod_database_code 2233104
_cod_database_fobs_code 2233104

loop_
_symmetry_equiv_pos_as_xyz
'x, y, z'
'-x+1/2, -y, z+1/2'
'-x, y+1/2, -z+1/2'
'x+1/2, -y+1/2, -z'

loop_
_atom_site_type_symbol
_atom_site_label
_atom_site_fract_x
_atom_site_fract_y
_atom_site_fract_z
_atom_site_U_iso_or_equiv
_atom_site_adp_type
_atom_site_calc_flag
_atom_site_refinement_flags
_atom_site_occupancy
_atom_site_symmetry_multiplicity
C C1 0.1942(5) 0.9387(3) 0.90963(10) 0.0356(7) Uani d . 1 1
H H1A 0.0601 0.9883 0.9026 0.043 Uiso calc R 1 1
H H1B 0.1598 0.8451 0.9064 0.043 Uiso calc R 1 1
C C2 0.2754(5) 0.9680(3) 0.96934(11) 0.0383(7) Uani d . 1 1
H H2 0.4089 0.9153 0.9756 0.046 Uiso calc R 1 1
C C3 0.3401(6) 1.1152(3) 0.97421(12) 0.0471(8) Uani d . 1 1
H H3A 0.2093 1.1697 0.9702 0.056 Uiso calc R 1 1
H H3B 0.4019 1.1315 1.0112 0.056 Uiso calc R 1 1
C C4 0.5077(5) 1.1547(3) 0.92942(12) 0.0443(8) Uani d . 1 1
H H4A 0.6448 1.1082 0.9365 0.053 Uiso calc R 1 1
H H4B 0.5369 1.2489 0.9326 0.053 Uiso calc R 1 1
C C4A 0.4312(5) 1.1240(3) 0.86892(11) 0.0347(7) Uani d . 1 1
C C5 0.6221(5) 1.1502(3) 0.82769(12) 0.0449(8) Uani d . 1 1
H H5A 0.6604 1.2435 0.8291 0.054 Uiso calc R 1 1
H H5B 0.7500 1.1000 0.8397 0.054 Uiso calc R 1 1
C C6 0.5660(6) 1.1129(4) 0.76711(13) 0.0538(9) Uani d . 1 1
H H6A 0.6967 1.1222 0.7439 0.065 Uiso calc R 1 1
H H6B 0.4549 1.1733 0.7528 0.065 Uiso calc R 1 1
C C7 0.4804(5) 0.9707(3) 0.76277(12) 0.0458(8) Uani d . 1 1
H H7A 0.4242 0.9554 0.7251 0.055 Uiso calc R 1 1
H H7B 0.6012 0.9094 0.7691 0.055 Uiso calc R 1 1
C C8 0.3005(5) 0.9442(3) 0.80496(11) 0.0364(7) Uani d . 1 1
C C8A 0.3675(4) 0.9758(3) 0.86540(11) 0.0323(7) Uani d . 1 1
C C9 0.1081(5) 0.9271(3) 1.01354(12) 0.0417(8) Uani d . 1 1
C C10 0.1797(6) 0.9201(3) 1.07371(12) 0.0438(8) Uani d . 1 1
C C11 0.4791(6) 0.9357(4) 1.13715(12) 0.0622(10) Uani d . 1 1
H H11A 0.4307 1.0140 1.1565 0.093 Uiso calc R 1 1
H H11B 0.6373 0.9337 1.1364 0.093 Uiso calc R 1 1
H H11C 0.4251 0.8586 1.1564 0.093 Uiso calc R 1 1
C C12 0.2369(5) 1.2136(3) 0.85384(14) 0.0507(9) Uani d . 1 1
H H12A 0.2844 1.3044 0.8537 0.076 Uiso calc R 1 1
H H12B 0.1217 1.2024 0.8811 0.076 Uiso calc R 1 1
H H12C 0.1824 1.1904 0.8172 0.076 Uiso calc R 1 1
C C13 0.1041(5) 0.8994(3) 0.79041(12) 0.0480(8) Uani d . 1 1
H H13A 0.0723 0.8829 0.7527 0.058 Uiso calc R 1 1
H H13B -0.0025 0.8843 0.8178 0.058 Uiso calc R 1 1
C C15 -0.0984(6) 0.8966(4) 1.00336(14) 0.0586(10) Uani d . 1 1
H H15A -0.1910 0.8724 1.0328 0.070 Uiso calc R 1 1
H H15B -0.1520 0.8992 0.9667 0.070 Uiso calc R 1 1
O O1 0.5665(3) 0.9020(2) 0.87737(8) 0.0406(5) Uani d . 1 1
H H1 0.5425 0.8225 0.8734 0.061 Uiso calc R 1 1
O O2 0.3955(4) 0.9371(2) 1.08027(8) 0.0514(6) Uani d . 1 1
O O3 0.0589(4) 0.8972(3) 1.11270(9) 0.0684(8) Uani d . 1 1

loop_
_atom_site_aniso_label
_atom_site_aniso_U_11
_atom_site_aniso_U_22
_atom_site_aniso_U_33
_atom_site_aniso_U_12
_atom_site_aniso_U_13
_atom_site_aniso_U_23
C1 0.0353(17) 0.0361(17) 0.0354(15) -0.0003(14) 0.0008(12) 0.0014(14)
C2 0.0363(17) 0.0434(19) 0.0352(15) -0.0013(15) 0.0007(12) 0.0009(14)
C3 0.056(2) 0.047(2) 0.0380(15) -0.0083(17) 0.0031(15) -0.0083(15)
C4 0.049(2) 0.0409(18) 0.0430(17) -0.0123(16) -0.0021(15) -0.0041(14)
C4A 0.0386(17) 0.0309(16) 0.0344(13) -0.0028(13) -0.0020(13) 0.0018(12)
C5 0.046(2) 0.0416(19) 0.0469(17) -0.0073(16) 0.0046(15) 0.0040(15)
C6 0.060(2) 0.057(2) 0.0444(16) -0.0056(19) 0.0084(17) 0.0056(17)
C7 0.055(2) 0.051(2) 0.0320(14) -0.0024(17) 0.0040(14) -0.0020(15)
C8 0.0417(18) 0.0327(17) 0.0348(14) 0.0041(15) -0.0043(13) -0.0010(14)
C8A 0.0308(17) 0.0316(16) 0.0347(14) 0.0022(12) -0.0012(12) 0.0023(13)
C9 0.0396(19) 0.047(2) 0.0387(14) -0.0005(16) 0.0036(13) -0.0008(15)
C10 0.047(2) 0.046(2) 0.0386(16) -0.0012(16) 0.0038(15) 0.0002(15)
C11 0.062(2) 0.086(3) 0.0396(16) 0.001(2) -0.0049(15) -0.0004(18)
C12 0.055(2) 0.0378(19) 0.059(2) 0.0032(16) -0.0014(16) 0.0036(17)
C13 0.049(2) 0.056(2) 0.0389(15) -0.0014(18) -0.0085(14) -0.0026(16)
C15 0.044(2) 0.080(3) 0.0513(19) -0.008(2) 0.0048(16) 0.0058(19)
O1 0.0377(12) 0.0393(12) 0.0447(11) 0.0068(10) -0.0038(9) 0.0005(11)
O2 0.0436(14) 0.0750(17) 0.0354(10) -0.0031(13) 0.0001(9) 0.0007(12)
O3 0.0595(16) 0.103(2) 0.0431(12) -0.0137(16) 0.0125(11) 0.0082(13)

loop_
_atom_type_symbol
_atom_type_description
_atom_type_scat_dispersion_real
_atom_type_scat_dispersion_imag
_atom_type_scat_source
C C 0.0033 0.0016 'International Tables Vol C Tables 4.2.6.8 and 6.1.1.4'
H H 0.0000 0.0000 'International Tables Vol C Tables 4.2.6.8 and 6.1.1.4'
O O 0.0106 0.0060 'International Tables Vol C Tables 4.2.6.8 and 6.1.1.4'

loop_
_geom_angle_atom_site_label_1
_geom_angle_atom_site_label_2
_geom_angle_atom_site_label_3
_geom_angle
C2 C1 C8A 111.5(2)
C2 C1 H1A 109.3
C8A C1 H1A 109.3
C2 C1 H1B 109.3
C8A C1 H1B 109.3
H1A C1 H1B 108.0
C9 C2 C1 111.9(2)
C9 C2 C3 112.4(2)
C1 C2 C3 109.8(2)
C9 C2 H2 107.5
C1 C2 H2 107.5
C3 C2 H2 107.5
C4 C3 C2 111.7(2)
C4 C3 H3A 109.3
C2 C3 H3A 109.3
C4 C3 H3B 109.3
C2 C3 H3B 109.3
H3A C3 H3B 107.9
C3 C4 C4A 113.4(3)
C3 C4 H4A 108.9
C4A C4 H4A 108.9
C3 C4 H4B 108.9
C4A C4 H4B 108.9
H4A C4 H4B 107.7
C12 C4A C5 109.2(2)
C12 C4A C4 109.4(2)
C5 C4A C4 109.4(2)
C12 C4A C8A 111.5(2)
C5 C4A C8A 108.6(2)
C4 C4A C8A 108.6(2)
C6 C5 C4A 112.9(3)
C6 C5 H5A 109.0
C4A C5 H5A 109.0
C6 C5 H5B 109.0
C4A C5 H5B 109.0
H5A C5 H5B 107.8
C5 C6 C7 111.8(3)
C5 C6 H6A 109.3
C7 C6 H6A 109.3
C5 C6 H6B 109.3
C7 C6 H6B 109.3
H6A C6 H6B 107.9
C8 C7 C6 111.6(3)
C8 C7 H7A 109.3
C6 C7 H7A 109.3
C8 C7 H7B 109.3
C6 C7 H7B 109.3
H7A C7 H7B 108.0
C13 C8 C7 122.7(3)
C13 C8 C8A 124.0(3)
C7 C8 C8A 113.3(2)
O1 C8A C8 107.5(2)
O1 C8A C1 108.2(2)
C8 C8A C1 114.2(2)
O1 C8A C4A 106.2(2)
C8 C8A C4A 108.6(2)
C1 C8A C4A 111.7(2)
C15 C9 C10 116.3(3)
C15 C9 C2 125.1(3)
C10 C9 C2 118.7(3)
O3 C10 O2 122.3(3)
O3 C10 C9 124.6(3)
O2 C10 C9 113.1(3)
O2 C11 H11A 109.5
O2 C11 H11B 109.5
H11A C11 H11B 109.5
O2 C11 H11C 109.5
H11A C11 H11C 109.5
H11B C11 H11C 109.5
C4A C12 H12A 109.5
C4A C12 H12B 109.5
H12A C12 H12B 109.5
C4A C12 H12C 109.5
H12A C12 H12C 109.5
H12B C12 H12C 109.5
C8 C13 H13A 120.0
C8 C13 H13B 120.0
H13A C13 H13B 120.0
C9 C15 H15A 120.0
C9 C15 H15B 120.0
H15A C15 H15B 120.0
C8A O1 H1 109.5
C10 O2 C11 117.1(2)

loop_
_geom_bond_atom_site_label_1
_geom_bond_atom_site_label_2
_geom_bond_distance
C1 C2 1.530(4)
C1 C8A 1.533(4)
C1 H1A 0.9700
C1 H1B 0.9700
C2 C9 1.518(4)
C2 C3 1.541(4)
C2 H2 0.9800
C3 C4 1.524(4)
C3 H3A 0.9700
C3 H3B 0.9700
C4 C4A 1.541(4)
C4 H4A 0.9700
C4 H4B 0.9700
C4A C12 1.528(4)
C4A C5 1.539(4)
C4A C8A 1.547(4)
C5 C6 1.526(4)
C5 H5A 0.9700
C5 H5B 0.9700
C6 C7 1.530(5)
C6 H6A 0.9700
C6 H6B 0.9700
C7 C8 1.506(4)
C7 H7A 0.9700
C7 H7B 0.9700
C8 C13 1.320(4)
C8 C8A 1.525(4)
C8A O1 1.446(3)
C9 C15 1.312(5)
C9 C10 1.495(4)
C10 O3 1.203(4)
C10 O2 1.330(4)
C11 O2 1.443(3)
C11 H11A 0.9600
C11 H11B 0.9600
C11 H11C 0.9600
C12 H12A 0.9600
C12 H12B 0.9600
C12 H12C 0.9600
C13 H13A 0.9300
C13 H13B 0.9300
C15 H15A 0.9300
C15 H15B 0.9300
O1 H1 0.8200

loop_
_geom_hbond_atom_site_label_D
_geom_hbond_atom_site_label_H
_geom_hbond_atom_site_label_A
_geom_hbond_site_symmetry_A
_geom_hbond_distance_DH
_geom_hbond_distance_HA
_geom_hbond_distance_DA
_geom_hbond_angle_DHA
_geom_hbond_publ_flag
O1 H1 O3 4_567 0.82 2.24 3.033(4) 161 yes

loop_
_cod_related_entry_id
_cod_related_entry_database
_cod_related_entry_code
1 ChemSpider 30657308
